data_7160800
loop_
_publ_author_name
'Chahal, Mohit'
'Shaw, Ranjay'
'Yadav, Pratik'
'Bhardwaj, Vishnu'
'Althagafi, Ismail'
'Pratap, Ramendra'

_publ_section_title
;
 A green and cascade synthesis of functionalized 2-aminothiophenes from
 ketene dithioacetals.
;
_journal_issue 44
_journal_name_full 'Organic &amp; biomolecular chemistry'
_journal_page_first 10106
_journal_page_last 10117
_journal_paper_doi 10.1039/d5ob01121c
_journal_volume 23
_journal_year 2025
_chemical_formula_moiety '0.25(C11 H13 N3 O2 S)'
_chemical_formula_sum 'C2.75 H3.25 N0.75 O0.5 S0.25'
_chemical_formula_weight 62.828
_chemical_name_systematic 'methyl 3-amino-4-cyano-5-(pyrrolidin-1-yl)thiophene-2-carboxylate'
_space_group_crystal_system triclinic
_space_group_IT_number 2
_space_group_name_Hall '-P 1'
_space_group_name_H-M_alt 'P -1'
_symmetry_Int_Tables_number 2
_atom_sites_solution_primary dual
_audit_creation_date 2025-08-27
_audit_creation_method
;
Olex2 1.5-alpha
(compiled 2025.04.05 svn.rf049d14d for OlexSys, GUI svn.r7224)
;
_audit_update_record
;
2025-08-27 deposited with the CCDC.	2025-09-29 downloaded from the CCDC.
;
_cell_angle_alpha 105.928(5)
_cell_angle_beta 93.244(5)
_cell_angle_gamma 111.848(6)
_cell_formula_units_Z 8
_cell_length_a 7.9380(5)
_cell_length_b 8.4101(4)
_cell_length_c 10.0296(6)
_cell_measurement_reflns_used 2716
_cell_measurement_temperature 298
_cell_measurement_theta_max 29.3130
_cell_measurement_theta_min 2.1360
_cell_volume 588.09(7)
_computing_cell_refinement 'CrysAlisPro 1.171.43.106a (Rigaku OD, 2024)'
_computing_data_collection 'CrysAlisPro 1.171.43.106a (Rigaku OD, 2024)'
_computing_data_reduction 'CrysAlisPro 1.171.43.106a (Rigaku OD, 2024)'
_computing_molecular_graphics 'Olex2 1.5-alpha (Dolomanov et al., 2009)'
_computing_publication_material 'Olex2 1.5-alpha (Dolomanov et al., 2009)'
_computing_structure_refinement 'olex2.refine 1.5-alpha (Bourhis et al., 2015)'
_computing_structure_solution 'SHELXT 2018/2 (Sheldrick, 2018)'
_diffrn_ambient_temperature 298
_diffrn_detector 'Hybrid Pixel Array Detector'
_diffrn_detector_area_resol_mean 10.0000
_diffrn_detector_type HyPix
_diffrn_measured_fraction_theta_full 1.0000
_diffrn_measured_fraction_theta_max 0.7782
_diffrn_measurement_details
;
List of Runs (angles in degrees, time in seconds):

  # Type    Start    End  Width  t~exp~   \w     \q     \k     \f   Frames
#--------------------------------------------------------------------------
  1  \w    -23.00  39.00   0.50    6.00    --    6.31 -99.00  90.00  124
  2  \w     -4.00  69.00   0.50    6.00    --    6.31  38.00-180.00  146
  3  \w    -13.00  36.00   0.50    6.00    --    6.31 -99.00  60.00   98
  4  \w    -39.00  18.00   0.50    6.00    --    6.31 -38.00 -30.00  114
  5  \w     -1.00  76.00   0.50    6.00    --    6.31  77.00-120.00  154
;
_diffrn_measurement_device 'four-circle diffractometer'
_diffrn_measurement_device_type 'XtaLAB Synergy, Single source at home/near, HyPix'
_diffrn_measurement_method '\w scans'
_diffrn_orient_matrix_type 'CrysAlisPro convention (1999,Acta A55,543-557)'
_diffrn_orient_matrix_UB_11 -0.0442154000
_diffrn_orient_matrix_UB_12 -0.0955203000
_diffrn_orient_matrix_UB_13 -0.0193064000
_diffrn_orient_matrix_UB_21 0.0148410000
_diffrn_orient_matrix_UB_22 -0.0072289000
_diffrn_orient_matrix_UB_23 -0.0700983000
_diffrn_orient_matrix_UB_31 0.0859951000
_diffrn_orient_matrix_UB_32 -0.0038260000
_diffrn_orient_matrix_UB_33 0.0172904000
_diffrn_radiation_monochromator mirror
_diffrn_radiation_probe x-ray
_diffrn_radiation_type 'Mo K\a'
_diffrn_radiation_wavelength 0.71073
_diffrn_reflns_av_R_equivalents 0.0342
_diffrn_reflns_av_unetI/netI 0.0486
_diffrn_reflns_Laue_measured_fraction_full 1.0000
_diffrn_reflns_Laue_measured_fraction_max 0.7782
_diffrn_reflns_limit_h_max 9
_diffrn_reflns_limit_h_min -10
_diffrn_reflns_limit_k_max 10
_diffrn_reflns_limit_k_min -12
_diffrn_reflns_limit_l_max 14
_diffrn_reflns_limit_l_min -14
_diffrn_reflns_number 6805
_diffrn_reflns_point_group_measured_fraction_full 1.0000
_diffrn_reflns_point_group_measured_fraction_max 0.7782
_diffrn_reflns_theta_full 25.2417
_diffrn_reflns_theta_max 31.06
_diffrn_reflns_theta_min 2.15
_diffrn_source 'micro-focus sealed X-ray tube'
_diffrn_source_type 'PhotonJet (Mo) X-ray Source'
_exptl_absorpt_coefficient_mu 0.269
_exptl_absorpt_correction_T_max 1.00000
_exptl_absorpt_correction_T_min 0.87939
_exptl_absorpt_correction_type multi-scan
_exptl_absorpt_process_details
;
CrysAlisPro 1.171.43.106a (Rigaku Oxford Diffraction, 2024)
Empirical absorption correction using spherical harmonics,
implemented in SCALE3 ABSPACK scaling algorithm.
;
_exptl_crystal_colour 'clear grayish brown'
_exptl_crystal_colour_lustre clear
_exptl_crystal_colour_modifier grayish
_exptl_crystal_colour_primary brown
_exptl_crystal_density_diffrn 1.419
_exptl_crystal_description irregular
_exptl_crystal_F_000 264.411
_exptl_crystal_preparation 'best crytal was selected under microscope'
_exptl_crystal_recrystallization_method 'Slow evaporation in Ethyl acetate and hexane'
_exptl_crystal_size_max 0.1
_exptl_crystal_size_mid 0.1
_exptl_crystal_size_min 0.1
_refine_diff_density_max 0.4153
_refine_diff_density_min -0.3448
_refine_diff_density_rms 0.0698
_refine_ls_d_res_high 0.6888
_refine_ls_d_res_low 9.4908
_refine_ls_goodness_of_fit_ref 1.0626
_refine_ls_hydrogen_treatment constr
_refine_ls_matrix_type full
_refine_ls_number_constraints 19
_refine_ls_number_parameters 156
_refine_ls_number_reflns 2944
_refine_ls_number_restraints 0
_refine_ls_restrained_S_all 1.0626
_refine_ls_R_factor_all 0.0745
_refine_ls_R_factor_gt 0.0519
_refine_ls_shift/su_max 0.0008
_refine_ls_shift/su_mean 0.0000
_refine_ls_structure_factor_coef Fsqd
_refine_ls_weighting_details 'w=1/[\s^2^(Fo^2^)+(0.0727P)^2^+0.0793P] where P=(Fo^2^+2Fc^2^)/3'
_refine_ls_weighting_scheme calc
_refine_ls_wR_factor_gt 0.1386
_refine_ls_wR_factor_ref 0.1521
_reflns_Friedel_coverage 0.0
_reflns_limit_h_max 10
_reflns_limit_h_min -10
_reflns_limit_k_max 11
_reflns_limit_k_min -12
_reflns_limit_l_max 14
_reflns_limit_l_min 0
_reflns_number_gt 2024
_reflns_number_total 2944
_reflns_threshold_expression I>=2u(I)
_cod_data_source_file d5ob01121c3.cif
_cod_data_source_block 5B_auto
_cod_depositor_comments 'Adding full bibliography for 7160799--7160802.cif.'
_cod_database_code 7160800
_chemical_oxdiff_formula 'C H N S O'
_chemical_oxdiff_usercomment 26-08-2025
_cell_oxdiff_angle_alpha 105.929(5)
_cell_oxdiff_angle_beta 93.244(5)
_cell_oxdiff_angle_gamma 111.848(6)
_cell_oxdiff_length_a 7.9380(5)
_cell_oxdiff_length_b 8.4101(4)
_cell_oxdiff_length_c 10.0296(6)
_cell_oxdiff_measurement_reflns_used 2716
_cell_oxdiff_volume 588.09(6)
_olex2_refinement_description
;
1. Fixed Uiso
 At 1.2 times of:
  All C(H,H) groups, All N(H,H) groups
 At 1.5 times of:
  All C(H,H,H) groups
2.a Rotating group:
 N005(H00a,H00b)
2.b Secondary CH2 refined with riding coordinates:
 C009(H00c,H00d), C00E(H00e,H00f), C00F(H00g,H00h), C00G(H00i,H00j)
2.c Idealised Me refined as rotating group:
 C00H(H00k,H00l,H00m)
;
_olex2_exptl_crystal_mounting_method NA
_olex2_submission_original_sample_id 5b
_olex2_submission_special_instructions 'No special instructions were received'
_oxdiff_exptl_absorpt_empirical_details
;
Empirical correction (ABSPACK) includes:
- Absorption correction using spherical harmonics
- Frame scaling
;
_oxdiff_exptl_absorpt_empirical_full_max 1.235
_oxdiff_exptl_absorpt_empirical_full_min 0.680

loop_
_space_group_symop_id
_space_group_symop_operation_xyz
1 x,y,z
2 -x,-y,-z

loop_
_atom_site_label
_atom_site_type_symbol
_atom_site_fract_x
_atom_site_fract_y
_atom_site_fract_z
_atom_site_U_iso_or_equiv
_atom_site_adp_type
_atom_site_occupancy
_atom_site_refinement_flags_posn
S001 S 0.30671(9) 0.77055(7) 0.63653(6) 0.0483(2) Uani 1.000000 .
O002 O 0.2590(3) 0.9180(2) 0.91520(18) 0.0682(6) Uani 1.000000 .
O003 O 0.1007(3) 0.6620(2) 0.96295(18) 0.0657(5) Uani 1.000000 .
N004 N 0.3439(3) 0.5900(2) 0.3873(2) 0.0485(5) Uani 1.000000 .
N005 N 0.0502(3) 0.3354(3) 0.7399(2) 0.0549(5) Uani 1.000000 .
H00a H -0.005(2) 0.3760(10) 0.8038(15) 0.0659(6) Uiso 1.000000 GR
H00b H -0.030(2) 0.2415(11) 0.6756(4) 0.0659(6) Uiso 1.000000 GR
C006 C 0.1955(3) 0.6477(3) 0.7436(2) 0.0446(5) Uani 1.000000 .
N007 N 0.1163(4) 0.0936(3) 0.3980(3) 0.0708(7) Uani 1.000000 .
C008 C 0.2782(3) 0.5756(3) 0.5049(2) 0.0406(5) Uani 1.000000 .
C009 C 0.3241(4) 0.4375(3) 0.2659(2) 0.0497(6) Uani 1.000000 .
H00c H 0.3992(4) 0.3763(3) 0.2873(2) 0.0597(7) Uiso 1.000000 R
H00d H 0.1965(4) 0.3514(3) 0.2361(2) 0.0597(7) Uiso 1.000000 R
C00A C 0.1770(3) 0.7355(3) 0.8820(2) 0.0470(5) Uani 1.000000 .
C00B C 0.1367(3) 0.4623(3) 0.6793(2) 0.0413(5) Uani 1.000000 .
C00C C 0.1474(4) 0.2404(3) 0.4604(2) 0.0499(6) Uani 1.000000 .
C00D C 0.1858(3) 0.4203(3) 0.5428(2) 0.0419(5) Uani 1.000000 .
C00E C 0.4356(4) 0.7654(3) 0.3640(3) 0.0535(6) Uani 1.000000 .
H00e H 0.3505(4) 0.8226(3) 0.3593(3) 0.0642(7) Uiso 1.000000 R
H00f H 0.5401(4) 0.8462(3) 0.4386(3) 0.0642(7) Uiso 1.000000 R
C00F C 0.3904(5) 0.5232(4) 0.1545(3) 0.0797(10) Uani 1.000000 .
H00g H 0.4672(5) 0.4701(4) 0.1041(3) 0.0956(12) Uiso 1.000000 R
H00h H 0.2861(5) 0.5040(4) 0.0875(3) 0.0956(12) Uiso 1.000000 R
C00G C 0.4969(6) 0.7174(4) 0.2259(3) 0.0836(10) Uani 1.000000 .
H00i H 0.4749(6) 0.7865(4) 0.1689(3) 0.1003(13) Uiso 1.000000 R
H00j H 0.6277(6) 0.7444(4) 0.2408(3) 0.1003(13) Uiso 1.000000 R
C00H C 0.2545(5) 1.0213(4) 1.0544(3) 0.0873(11) Uani 1.000000 .
H00k H 0.328(3) 1.1470(6) 1.0706(11) 0.1310(17) Uiso 1.000000 GR
H00l H 0.1296(7) 1.004(3) 1.0627(10) 0.1310(17) Uiso 1.000000 GR
H00m H 0.303(3) 0.981(3) 1.1227(3) 0.1310(17) Uiso 1.000000 GR

loop_
_atom_site_aniso_label
_atom_site_aniso_U_11
_atom_site_aniso_U_22
_atom_site_aniso_U_33
_atom_site_aniso_U_12
_atom_site_aniso_U_13
_atom_site_aniso_U_23
S001 0.0689(4) 0.0268(3) 0.0402(3) 0.0118(2) 0.0190(3) 0.0058(2)
O002 0.1058(16) 0.0339(8) 0.0468(10) 0.0151(9) 0.0311(10) 0.0004(7)
O003 0.0930(15) 0.0475(10) 0.0456(10) 0.0155(10) 0.0306(10) 0.0126(8)
N004 0.0709(13) 0.0296(9) 0.0407(10) 0.0150(9) 0.0217(9) 0.0095(7)
N005 0.0736(14) 0.0350(10) 0.0462(11) 0.0114(10) 0.0254(10) 0.0097(8)
C006 0.0591(14) 0.0317(10) 0.0355(11) 0.0130(10) 0.0153(10) 0.0056(8)
N007 0.112(2) 0.0330(10) 0.0591(14) 0.0205(12) 0.0371(13) 0.0104(9)
C008 0.0521(13) 0.0299(9) 0.0358(10) 0.0139(9) 0.0120(9) 0.0074(8)
C009 0.0666(16) 0.0388(11) 0.0394(12) 0.0172(11) 0.0198(11) 0.0095(9)
C00A 0.0585(15) 0.0340(11) 0.0388(12) 0.0121(10) 0.0133(10) 0.0050(9)
C00B 0.0501(13) 0.0318(10) 0.0367(11) 0.0123(9) 0.0134(9) 0.0077(8)
C00C 0.0687(16) 0.0335(11) 0.0440(12) 0.0160(11) 0.0225(11) 0.0115(9)
C00D 0.0541(13) 0.0300(10) 0.0356(11) 0.0126(9) 0.0130(9) 0.0065(8)
C00E 0.0712(17) 0.0362(11) 0.0509(13) 0.0158(11) 0.0223(12) 0.0166(10)
C00F 0.128(3) 0.0541(16) 0.0523(16) 0.0261(17) 0.0437(18) 0.0196(13)
C00G 0.129(3) 0.0561(17) 0.071(2) 0.0308(18) 0.055(2) 0.0306(15)
C00H 0.126(3) 0.0530(16) 0.0569(18) 0.0279(18) 0.0308(18) -0.0124(13)

loop_
_atom_type_symbol
_atom_type_scat_dispersion_real
_atom_type_scat_dispersion_imag
_atom_type_scat_Cromer_Mann_a1
_atom_type_scat_Cromer_Mann_a2
_atom_type_scat_Cromer_Mann_a3
_atom_type_scat_Cromer_Mann_a4
_atom_type_scat_Cromer_Mann_b1
_atom_type_scat_Cromer_Mann_b2
_atom_type_scat_Cromer_Mann_b3
_atom_type_scat_Cromer_Mann_b4
_atom_type_scat_Cromer_Mann_c
_atom_type_scat_source
_atom_type_scat_dispersion_source
C 0.00313 0.00162 2.31000 1.02000 1.58860 0.86500 20.84390 10.20750 0.56870 51.65120 0.21560 'International Tables Volume C Table 6.1.1.4 (pp. 500-502)' 'Brennan, Cowan, Rev. Sci. Instrum., 1992, 63, 850'
H 0.00000 0.00000 0.49300 0.32291 0.14019 0.04081 10.51090 26.12570 3.14236 57.79970 0.00304 'International Tables Volume C Table 6.1.1.4 (pp. 500-502)' 'Brennan, Cowan, Rev. Sci. Instrum., 1992, 63, 850'
N 0.00612 0.00332 12.21260 3.13220 2.01250 1.16630 0.00570 9.89330 28.99750 0.58260 -11.52900 'International Tables Volume C Table 6.1.1.4 (pp. 500-502)' 'Brennan, Cowan, Rev. Sci. Instrum., 1992, 63, 850'
O 0.01085 0.00610 3.04850 2.28680 1.54630 0.86700 13.27710 5.70110 0.32390 32.90890 0.25080 'International Tables Volume C Table 6.1.1.4 (pp. 500-502)' 'Brennan, Cowan, Rev. Sci. Instrum., 1992, 63, 850'
S 0.12485 0.12449 6.90530 5.20340 1.43790 1.58630 1.46790 22.21510 0.25360 56.17200 0.86690 'International Tables Volume C Table 6.1.1.4 (pp. 500-502)' 'Brennan, Cowan, Rev. Sci. Instrum., 1992, 63, 850'

loop_
_geom_angle_atom_site_label_1
_geom_angle_atom_site_label_2
_geom_angle_atom_site_label_3
_geom_angle
_geom_angle_site_symmetry_1
_geom_angle_site_symmetry_3
_geom_angle_publ_flag
C008 S001 C006 91.75(10) . . ?
C00H O002 C00A 116.4(2) . . ?
C009 N004 C008 124.64(18) . . ?
C00E N004 C008 122.51(18) . . ?
C00E N004 C009 112.75(18) . . ?
H00b N005 H00a 109.1 . . ?
C00B N005 H00a 110.6 . . ?
C00B N005 H00b 108.6 . . ?
C00A C006 S001 121.45(16) . . ?
C00B C006 S001 112.09(16) . . ?
C00B C006 C00A 126.4(2) . . ?
N004 C008 S001 118.66(15) . . ?
C00D C008 S001 111.64(16) . . ?
C00D C008 N004 129.70(19) . . ?
H00c C009 N004 111.02(13) . . ?
H00d C009 N004 111.02(13) . . ?
H00d C009 H00c 109.0 . . ?
C00F C009 N004 103.70(19) . . ?
C00F C009 H00c 111.02(17) . . ?
C00F C009 H00d 111.02(18) . . ?
O003 C00A O002 122.5(2) . . ?
C006 C00A O002 111.35(19) . . ?
C006 C00A O003 126.2(2) . . ?
C006 C00B N005 124.59(19) . . ?
C00D C00B N005 123.37(18) . . ?
C00D C00B C006 111.98(18) . . ?
C00D C00C N007 177.6(3) . . ?
C00B C00D C008 112.53(18) . . ?
C00C C00D C008 125.50(19) . . ?
C00C C00D C00B 121.95(19) . . ?
H00e C00E N004 111.01(14) . . ?
H00f C00E N004 111.01(14) . . ?
H00f C00E H00e 109.0 . . ?
C00G C00E N004 103.75(19) . . ?
C00G C00E H00e 111.01(18) . . ?
C00G C00E H00f 111.01(19) . . ?
H00g C00F C009 110.20(16) . . ?
H00h C00F C009 110.20(19) . . ?
H00h C00F H00g 108.5 . . ?
C00G C00F C009 107.6(2) . . ?
C00G C00F H00g 110.2(2) . . ?
C00G C00F H00h 110.2(2) . . ?
C00F C00G C00E 107.5(2) . . ?
H00i C00G C00E 110.21(16) . . ?
H00i C00G C00F 110.2(2) . . ?
H00j C00G C00E 110.2(2) . . ?
H00j C00G C00F 110.2(2) . . ?
H00j C00G H00i 108.5 . . ?
H00k C00H O002 109.5 . . ?
H00l C00H O002 109.5 . . ?
H00l C00H H00k 109.5 . . ?
H00m C00H O002 109.5 . . ?
H00m C00H H00k 109.5 . . ?
H00m C00H H00l 109.5 . . ?

loop_
_geom_bond_atom_site_label_1
_geom_bond_atom_site_label_2
_geom_bond_distance
_geom_bond_site_symmetry_2
_geom_bond_publ_flag
S001 C006 1.743(2) . ?
S001 C008 1.728(2) . ?
O002 C00A 1.357(3) . ?
O002 C00H 1.437(3) . ?
O003 C00A 1.208(3) . ?
N004 C008 1.334(3) . ?
N004 C009 1.457(3) . ?
N004 C00E 1.473(3) . ?
N005 H00a 0.8631 . ?
N005 H00b 0.8631 . ?
N005 C00B 1.355(3) . ?
C006 C00A 1.427(3) . ?
C006 C00B 1.392(3) . ?
N007 C00C 1.144(3) . ?
C008 C00D 1.407(3) . ?
C009 H00c 0.9700 . ?
C009 H00d 0.9700 . ?
C009 C00F 1.507(3) . ?
C00B C00D 1.431(3) . ?
C00C C00D 1.417(3) . ?
C00E H00e 0.9700 . ?
C00E H00f 0.9700 . ?
C00E C00G 1.495(4) . ?
C00F H00g 0.9700 . ?
C00F H00h 0.9700 . ?
C00F C00G 1.469(4) . ?
C00G H00i 0.9700 . ?
C00G H00j 0.9700 . ?
C00H H00k 0.9600 . ?
C00H H00l 0.9600 . ?
C00H H00m 0.9600 . ?

loop_
_geom_torsion_atom_site_label_1
_geom_torsion_atom_site_label_2
_geom_torsion_atom_site_label_3
_geom_torsion_atom_site_label_4
_geom_torsion
_geom_torsion_site_symmetry_1
_geom_torsion_site_symmetry_2
_geom_torsion_site_symmetry_3
_geom_torsion_site_symmetry_4
_geom_torsion_publ_flag
S001 C006 C00A O002 -1.5(2) . . . . ?
S001 C006 C00A O003 179.1(2) . . . . ?
S001 C006 C00B N005 178.45(16) . . . . ?
S001 C006 C00B C00D 1.13(19) . . . . ?
S001 C008 N004 C009 -177.68(18) . . . . ?
S001 C008 N004 C00E -1.6(2) . . . . ?
S001 C008 C00D C00B 0.76(18) . . . . ?
S001 C008 C00D C00C -177.50(17) . . . . ?
O002 C00A C006 C00B 176.3(2) . . . . ?
O003 C00A O002 C00H 1.5(3) . . . . ?
O003 C00A C006 C00B -3.2(3) . . . . ?
N004 C008 S001 C006 -179.6(2) . . . . ?
N004 C008 C00D C00B -179.8(3) . . . . ?
N004 C008 C00D C00C 1.9(3) . . . . ?
N004 C009 C00F C00G 17.5(3) . . . . ?
N004 C00E C00G C00F 18.3(3) . . . . ?
N005 C00B C006 C00A 0.5(3) . . . . ?
N005 C00B C00D C008 -178.6(2) . . . . ?
N005 C00B C00D C00C -0.2(3) . . . . ?
C006 S001 C008 C00D -0.10(15) . . . . ?
C006 C00A O002 C00H -178.0(3) . . . . ?
C006 C00B C00D C008 -1.2(2) . . . . ?
C006 C00B C00D C00C 177.1(2) . . . . ?
C008 S001 C006 C00A 177.45(15) . . . . ?
C008 S001 C006 C00B -0.60(15) . . . . ?
C008 N004 C009 C00F 170.4(3) . . . . ?
C008 N004 C00E C00G 176.1(3) . . . . ?
C009 N004 C008 C00D 2.9(3) . . . . ?
C009 N004 C00E C00G -7.4(3) . . . . ?
C009 C00F C00G C00E -22.8(3) . . . . ?
C00A C006 C00B C00D -176.8(3) . . . . ?
C00D C008 N004 C00E 179.0(3) . . . . ?
C00E N004 C009 C00F -6.0(3) . . . . ?
